data_4340716
loop_
_publ_author_name
'Olvera, Alan'
'Shi, Guangsha'
'Djieutedjeu, Honore'
'Page, Alexander'
'Uher, Ctirad'
'Kioupakis, Emmanouil'
'Poudeu, Pierre F. P.'

_publ_section_title
;
 Pb7Bi4Se13: A Lillianite Homologue with Promising Thermoelectric
 Properties.
;
_journal_issue 3
_journal_name_full 'Inorganic chemistry'
_journal_page_first 746
_journal_page_last 755
_journal_paper_doi 10.1021/ic501327u
_journal_volume 54
_journal_year 2015
_chemical_formula_moiety 'Bi4 Pb7 Se13'
_chemical_formula_sum 'Bi4 Pb7 Se13'
_chemical_formula_weight 3312.8
_chemical_name_systematic
; 
Lead Bismuth Selenide (7/4/13)
;
_space_group_IT_number 12
_symmetry_cell_setting monoclinic
_symmetry_space_group_name_Hall '-C 2y'
_symmetry_space_group_name_H-M 'C 1 2/m 1'
_atom_sites_solution_primary direct
_atom_sites_solution_secondary difmap
_audit_creation_method SHELXL-97
_cell_angle_alpha 90.00
_cell_angle_beta 97.954(6)
_cell_angle_gamma 90.00
_cell_formula_units_Z 2
_cell_length_a 13.9328(11)
_cell_length_b 4.2455(3)
_cell_length_c 23.2960(19)
_cell_measurement_temperature 100(2)
_cell_measurement_theta_max 29
_cell_measurement_theta_min 3
_cell_volume 1364.74(18)
_computing_cell_refinement 'CELL (STOE & Cie GmbH, Darmstadt, 2000)'
_computing_data_collection 'EXPOSE (STOE & Cie GmbH, Darmstadt, 2000)'
_computing_data_reduction 'INTEGRATE (STOE & Cie GmbH, Darmstadt, 2000)'
_computing_molecular_graphics 'Diamond (Brandenburg, 1995)'
_computing_structure_refinement 'SHELXL-97 (Sheldrick, 2008)'
_computing_structure_solution 'SHELXS-97 (Sheldrick, 2008)'
_diffrn_ambient_temperature 100(2)
_diffrn_measured_fraction_theta_full 0.99
_diffrn_measured_fraction_theta_max 0.99
_diffrn_measurement_device_type 'IPDS-2T Stoe'
_diffrn_measurement_method 'fixed phi and incremental omega oscillation 0.5 degree, 5 min exposure time'
_diffrn_radiation_monochromator graphite
_diffrn_radiation_source 'fine-focus sealed tube'
_diffrn_radiation_type MoK\a
_diffrn_radiation_wavelength 0.71073
_diffrn_reflns_av_R_equivalents 0.0424
_diffrn_reflns_av_sigmaI/netI 0.0222
_diffrn_reflns_limit_h_max 17
_diffrn_reflns_limit_h_min -18
_diffrn_reflns_limit_k_max 5
_diffrn_reflns_limit_k_min -5
_diffrn_reflns_limit_l_max 31
_diffrn_reflns_limit_l_min -31
_diffrn_reflns_number 10501
_diffrn_reflns_theta_full 29.11
_diffrn_reflns_theta_max 29.11
_diffrn_reflns_theta_min 4.91
_exptl_absorpt_coefficient_mu 86.013
_exptl_absorpt_correction_T_max 0.42
_exptl_absorpt_correction_T_min 0.06
_exptl_absorpt_correction_type numerical
_exptl_absorpt_process_details
; 
crystal description from video camera using FACEIT 
(STOE & Cie GmbH, Darmstadt, 2003) and optimized with X-SHAPE 
(STOE & Cie GmbH, Darmstadt, 2003) 
using set of equivalent reflections 
;
_exptl_crystal_colour Black
_exptl_crystal_density_diffrn 8.061
_exptl_crystal_density_meas ?
_exptl_crystal_density_method 'not measured'
_exptl_crystal_description Needle
_exptl_crystal_F_000 2696
_exptl_crystal_size_max 0.08
_exptl_crystal_size_mid 0.03
_exptl_crystal_size_min 0.01
_refine_diff_density_max 4.441
_refine_diff_density_min -2.725
_refine_diff_density_rms 0.575
_refine_ls_extinction_coef 0.00008(2)
_refine_ls_extinction_expression Fc^*^=kFc[1+0.001xFc^2^\l^3^/sin(2\q)]^-1/4^
_refine_ls_extinction_method SHELXL
_refine_ls_goodness_of_fit_ref 1.126
_refine_ls_matrix_type full
_refine_ls_number_parameters 76
_refine_ls_number_reflns 2040
_refine_ls_number_restraints 0
_refine_ls_restrained_S_all 1.126
_refine_ls_R_factor_all 0.0292
_refine_ls_R_factor_gt 0.0292
_refine_ls_shift/su_max 0.000
_refine_ls_shift/su_mean 0.000
_refine_ls_structure_factor_coef Fsqd
_refine_ls_weighting_details 'calc w=1/[\s^2^(Fo^2^)+(0.0315P)^2^+342.3320P] where P=(Fo^2^+2Fc^2^)/3'
_refine_ls_weighting_scheme calc
_refine_ls_wR_factor_gt 0.0740
_refine_ls_wR_factor_ref 0.0740
_reflns_number_gt 2040
_reflns_number_total 2040
_reflns_threshold_expression >2sigma(I)
_cod_data_source_file ic501327u_si_001.cif
_cod_data_source_block Pb7Bi4Se13-100K
_cod_depositor_comments
;
The following automatic conversions were performed:

'_symmetry_cell_setting' value 'Monoclinic' changed to 'monoclinic'
according to
/usr/data/users/saulius/crontab/automatic-downloads/rss-feeds/ACS/lib/dictionaries/cif_core.dic
dictionary named 'cif_core.dic' version 2.4.2 from
2011-04-26.

'_exptl_absorpt_correction_type' value 'Numerical'
changed to 'numerical' according to
/usr/data/users/saulius/crontab/automatic-downloads/rss-feeds/ACS/lib/dictionaries/cif_core.dic
dictionary named 'cif_core.dic' version 2.4.2 from 2011-04-26.

Automatic conversion script
Id: cif_fix_values 2281 2013-09-26 08:29:07Z andrius 

The following automatic conversions were performed:

'_exptl_crystal_density_meas' value 'not measured' was changed to '?'
- the value is perceived as not measured.

Automatic conversion script
Id: cif_fix_values 3008 2015-01-20 13:52:24Z robertas 

 Adding full bibliography for 4340716--4340717.cif.
;
_cod_original_sg_symbol_H-M C2/m
_cod_database_code 4340716

loop_
_symmetry_equiv_pos_as_xyz
'x, y, z'
'-x, y, -z'
'x+1/2, y+1/2, z'
'-x+1/2, y+1/2, -z'
'-x, -y, -z'
'x, -y, z'
'-x+1/2, -y+1/2, -z'
'x+1/2, -y+1/2, z'

loop_
_atom_site_label
_atom_site_type_symbol
_atom_site_fract_x
_atom_site_fract_y
_atom_site_fract_z
_atom_site_U_iso_or_equiv
_atom_site_adp_type
_atom_site_occupancy
_atom_site_symmetry_multiplicity
_atom_site_calc_flag
_atom_site_refinement_flags
Bi1 Bi 0.24808(10) 0.0000 0.08594(5) 0.0086(2) Uani 1 2 d S
Bi2 Bi 0.56082(10) 0.5000 0.37740(5) 0.0119(3) Uani 1 2 d S
Pb1 Pb 0.5000 0.0000 0.0000 0.0110(4) Uani 1 4 d S
Pb2 Pb 0.85308(10) 0.5000 0.45652(5) 0.0094(3) Uani 1 2 d S
Pb3 Pb 0.49082(9) 0.5000 0.16252(5) 0.0102(3) Uani 1 2 d S
Pb4 Pb 0.76779(12) 0.0000 0.28003(7) 0.0220(4) Uani 1 2 d S
Se1 Se 0.3710(3) 0.5000 0.04056(13) 0.0072(5) Uani 1 2 d S
Se2 Se 0.6232(3) 0.0000 0.12058(15) 0.0137(7) Uani 1 2 d S
Se3 Se 0.7134(3) 0.0000 0.41325(15) 0.0118(6) Uani 1 2 d S
Se4 Se 0.3617(2) 0.0000 0.19475(13) 0.0097(6) Uani 1 2 d S
Se5 Se 0.9191(3) 0.5000 0.34761(13) 0.0094(6) Uani 1 2 d S
Se6 Se 0.0000 0.0000 0.5000 0.0071(8) Uani 1 4 d S
Se7 Se 0.6227(3) 0.5000 0.26902(13) 0.0114(6) Uani 1 2 d S

loop_
_atom_site_aniso_label
_atom_site_aniso_U_11
_atom_site_aniso_U_22
_atom_site_aniso_U_33
_atom_site_aniso_U_23
_atom_site_aniso_U_13
_atom_site_aniso_U_12
Bi1 0.0093(6) 0.0060(5) 0.0107(5) 0.000 0.0016(4) 0.000
Bi2 0.0143(7) 0.0092(6) 0.0118(5) 0.000 0.0010(4) 0.000
Pb1 0.0123(8) 0.0088(8) 0.0125(7) 0.000 0.0041(6) 0.000
Pb2 0.0110(5) 0.0056(5) 0.0119(5) 0.000 0.0027(4) 0.000
Pb3 0.0124(6) 0.0070(5) 0.0113(5) 0.000 0.0022(4) 0.000
Pb4 0.0219(8) 0.0115(7) 0.0339(8) 0.000 0.0084(6) 0.000
Se1 0.0074(12) 0.0045(12) 0.0100(12) 0.000 0.0021(10) 0.000
Se2 0.0117(16) 0.0056(15) 0.0264(17) 0.000 0.0122(13) 0.000
Se3 0.0098(15) 0.0084(14) 0.0169(14) 0.000 0.0007(11) 0.000
Se4 0.0132(16) 0.0079(15) 0.0080(13) 0.000 0.0019(11) 0.000
Se5 0.0142(16) 0.0054(14) 0.0083(13) 0.000 0.0013(11) 0.000
Se6 0.009(2) 0.0030(19) 0.0077(17) 0.000 -0.0031(15) 0.000
Se7 0.0130(16) 0.0084(15) 0.0123(14) 0.000 0.0001(12) 0.000

loop_
_atom_type_symbol
_atom_type_description
_atom_type_scat_dispersion_real
_atom_type_scat_dispersion_imag
_atom_type_scat_source
Se Se -0.0929 2.2259 'International Tables Vol C Tables 4.2.6.8 and 6.1.1.4'
Pb Pb -3.3944 10.1111 'International Tables Vol C Tables 4.2.6.8 and 6.1.1.4'
Bi Bi -4.1077 10.2566 'International Tables Vol C Tables 4.2.6.8 and 6.1.1.4'

loop_
_geom_angle_atom_site_label_1
_geom_angle_atom_site_label_2
_geom_angle_atom_site_label_3
_geom_angle
_geom_angle_site_symmetry_1
_geom_angle_site_symmetry_3
Se4 Bi1 Se2 91.93(9) . 3_445
Se4 Bi1 Se2 91.93(9) . 3_455
Se2 Bi1 Se2 92.92(10) 3_445 3_455
Se4 Bi1 Se1 92.31(8) . .
Se2 Bi1 Se1 175.48(10) 3_445 .
Se2 Bi1 Se1 88.52(7) 3_455 .
Se4 Bi1 Se1 92.31(8) . 1_545
Se2 Bi1 Se1 88.52(7) 3_445 1_545
Se2 Bi1 Se1 175.48(10) 3_455 1_545
Se1 Bi1 Se1 89.72(10) . 1_545
Se4 Bi1 Se1 177.06(11) . 7
Se2 Bi1 Se1 90.10(9) 3_445 7
Se2 Bi1 Se1 90.10(9) 3_455 7
Se1 Bi1 Se1 85.61(8) . 7
Se1 Bi1 Se1 85.61(8) 1_545 7
Se7 Bi2 Se5 93.95(9) . 3_445
Se7 Bi2 Se5 93.95(9) . 3_455
Se5 Bi2 Se5 93.38(10) 3_445 3_455
Se7 Bi2 Se3 87.51(9) . .
Se5 Bi2 Se3 88.97(7) 3_445 .
Se5 Bi2 Se3 177.15(9) 3_455 .
Se7 Bi2 Se3 87.51(9) . 1_565
Se5 Bi2 Se3 177.15(9) 3_445 1_565
Se5 Bi2 Se3 88.97(7) 3_455 1_565
Se3 Bi2 Se3 88.64(10) . 1_565
Se7 Bi2 Se6 177.87(9) . 3
Se5 Bi2 Se6 87.51(7) 3_445 3
Se5 Bi2 Se6 87.51(7) 3_455 3
Se3 Bi2 Se6 90.97(8) . 3
Se3 Bi2 Se6 90.97(8) 1_565 3
Se1 Pb1 Se1 180.00(14) 5_665 1_545
Se1 Pb1 Se1 89.44(9) 5_665 5_655
Se1 Pb1 Se1 90.56(9) 1_545 5_655
Se1 Pb1 Se1 90.56(9) 5_665 .
Se1 Pb1 Se1 89.44(9) 1_545 .
Se1 Pb1 Se1 180.0 5_655 .
Se1 Pb1 Se2 89.73(7) 5_665 5_655
Se1 Pb1 Se2 90.27(7) 1_545 5_655
Se1 Pb1 Se2 89.73(7) 5_655 5_655
Se1 Pb1 Se2 90.27(7) . 5_655
Se1 Pb1 Se2 90.27(7) 5_665 .
Se1 Pb1 Se2 89.73(7) 1_545 .
Se1 Pb1 Se2 90.27(7) 5_655 .
Se1 Pb1 Se2 89.73(7) . .
Se2 Pb1 Se2 180.0 5_655 .
Se5 Pb2 Se3 88.53(9) . 1_565
Se5 Pb2 Se3 88.53(9) . .
Se3 Pb2 Se3 91.60(10) 1_565 .
Se5 Pb2 Se6 90.66(6) . 1_665
Se3 Pb2 Se6 89.62(5) 1_565 1_665
Se3 Pb2 Se6 178.52(7) . 1_665
Se5 Pb2 Se6 90.66(6) . 1_655
Se3 Pb2 Se6 178.52(7) 1_565 1_655
Se3 Pb2 Se6 89.62(5) . 1_655
Se6 Pb2 Se6 89.15(4) 1_665 1_655
Se5 Pb2 Se3 177.31(11) . 7_656
Se3 Pb2 Se3 93.34(9) 1_565 7_656
Se3 Pb2 Se3 93.34(9) . 7_656
Se6 Pb2 Se3 87.42(5) 1_665 7_656
Se6 Pb2 Se3 87.42(5) 1_655 7_656
Se7 Pb3 Se4 96.89(8) . .
Se7 Pb3 Se4 96.89(8) . 1_565
Se4 Pb3 Se4 92.18(10) . 1_565
Se7 Pb3 Se2 86.22(9) . .
Se4 Pb3 Se2 89.87(7) . .
Se4 Pb3 Se2 176.03(9) 1_565 .
Se7 Pb3 Se2 86.23(9) . 1_565
Se4 Pb3 Se2 176.03(9) . 1_565
Se4 Pb3 Se2 89.87(7) 1_565 1_565
Se2 Pb3 Se2 87.88(9) . 1_565
Se7 Pb3 Se1 173.11(12) . .
Se4 Pb3 Se1 87.87(8) . .
Se4 Pb3 Se1 87.87(8) 1_565 .
Se2 Pb3 Se1 88.81(9) . .
Se2 Pb3 Se1 88.81(9) 1_565 .
Se7 Pb4 Se7 93.35(11) 1_545 .
Se7 Pb4 Se5 87.84(8) 1_545 1_545
Se7 Pb4 Se5 156.20(10) . 1_545
Se7 Pb4 Se5 156.20(10) 1_545 .
Se7 Pb4 Se5 87.84(8) . .
Se5 Pb4 Se5 81.81(8) 1_545 .
Se7 Pb4 Se3 80.56(9) 1_545 .
Se7 Pb4 Se3 80.55(9) . .
Se5 Pb4 Se3 76.19(8) 1_545 .
Se5 Pb4 Se3 76.19(8) . .
Se7 Pb4 Se4 78.85(8) 1_545 3_545
Se7 Pb4 Se4 137.97(10) . 3_545
Se5 Pb4 Se4 65.53(7) 1_545 3_545
Se5 Pb4 Se4 115.38(9) . 3_545
Se3 Pb4 Se4 136.82(5) . 3_545
Se7 Pb4 Se4 137.97(10) 1_545 3
Se7 Pb4 Se4 78.85(8) . 3
Se5 Pb4 Se4 115.38(9) 1_545 3
Se5 Pb4 Se4 65.53(7) . 3
Se3 Pb4 Se4 136.82(5) . 3
Se4 Pb4 Se4 80.10(8) 3_545 3
Se7 Pb4 Se2 70.26(7) 1_545 .
Se7 Pb4 Se2 70.26(7) . .
Se5 Pb4 Se2 131.73(6) 1_545 .
Se5 Pb4 Se2 131.73(6) . .
Se3 Pb4 Se2 136.68(9) . .
Se4 Pb4 Se2 68.23(7) 3_545 .
Se4 Pb4 Se2 68.23(7) 3 .
Bi1 Se1 Bi1 89.72(10) 1_565 .
Bi1 Se1 Pb1 90.365(19) 1_565 1_565
Bi1 Se1 Pb1 177.50(12) . 1_565
Bi1 Se1 Pb1 177.50(12) 1_565 .
Bi1 Se1 Pb1 90.365(19) . .
Pb1 Se1 Pb1 89.44(9) 1_565 .
Bi1 Se1 Pb3 86.47(8) 1_565 .
Bi1 Se1 Pb3 86.47(8) . .
Pb1 Se1 Pb3 91.05(8) 1_565 .
Pb1 Se1 Pb3 91.05(8) . .
Bi1 Se1 Bi1 94.39(8) 1_565 7
Bi1 Se1 Bi1 94.39(8) . 7
Pb1 Se1 Bi1 88.09(7) 1_565 7
Pb1 Se1 Bi1 88.09(7) . 7
Pb3 Se1 Bi1 178.79(14) . 7
Bi1 Se2 Bi1 92.92(10) 3 3_545
Bi1 Se2 Pb3 176.84(11) 3 1_545
Bi1 Se2 Pb3 89.57(3) 3_545 1_545
Bi1 Se2 Pb3 89.57(3) 3 .
Bi1 Se2 Pb3 176.83(11) 3_545 .
Pb3 Se2 Pb3 87.88(9) 1_545 .
Bi1 Se2 Pb1 91.49(9) 3 .
Bi1 Se2 Pb1 91.49(9) 3_545 .
Pb3 Se2 Pb1 90.40(9) 1_545 .
Pb3 Se2 Pb1 90.40(9) . .
Bi1 Se2 Pb4 90.79(9) 3 .
Bi1 Se2 Pb4 90.79(9) 3_545 .
Pb3 Se2 Pb4 87.22(8) 1_545 .
Pb3 Se2 Pb4 87.22(8) . .
Pb1 Se2 Pb4 176.69(11) . .
Bi1 Se2 Se7 133.24(13) 3 1_545
Bi1 Se2 Se7 85.80(7) 3_545 1_545
Pb3 Se2 Se7 45.00(6) 1_545 1_545
Pb3 Se2 Se7 91.07(9) . 1_545
Pb1 Se2 Se7 135.25(9) . 1_545
Pb4 Se2 Se7 42.59(6) . 1_545
Bi1 Se2 Se7 85.80(7) 3 .
Bi1 Se2 Se7 133.24(13) 3_545 .
Pb3 Se2 Se7 91.07(9) 1_545 .
Pb3 Se2 Se7 45.00(6) . .
Pb1 Se2 Se7 135.25(9) . .
Pb4 Se2 Se7 42.59(6) . .
Se7 Se2 Se7 63.08(7) 1_545 .
Pb2 Se3 Pb2 91.60(10) . 1_545
Pb2 Se3 Bi2 89.69(3) . .
Pb2 Se3 Bi2 175.14(14) 1_545 .
Pb2 Se3 Bi2 175.14(14) . 1_545
Pb2 Se3 Bi2 89.69(3) 1_545 1_545
Bi2 Se3 Bi2 88.64(10) . 1_545
Pb2 Se3 Pb2 86.66(9) . 7_656
Pb2 Se3 Pb2 86.66(9) 1_545 7_656
Bi2 Se3 Pb2 88.74(9) . 7_656
Bi2 Se3 Pb2 88.74(9) 1_545 7_656
Pb2 Se3 Pb4 95.43(9) . .
Pb2 Se3 Pb4 95.43(9) 1_545 .
Bi2 Se3 Pb4 89.11(8) . .
Bi2 Se3 Pb4 89.11(8) 1_545 .
Pb2 Se3 Pb4 176.99(13) 7_656 .
Pb2 Se3 Se7 91.25(6) . .
Pb2 Se3 Se7 141.04(13) 1_545 .
Bi2 Se3 Se7 43.58(7) . .
Bi2 Se3 Se7 90.70(9) 1_545 .
Pb2 Se3 Se7 132.30(10) 7_656 .
Pb4 Se3 Se7 45.63(6) . .
Pb2 Se3 Se7 141.04(13) . 1_545
Pb2 Se3 Se7 91.25(6) 1_545 1_545
Bi2 Se3 Se7 90.70(9) . 1_545
Bi2 Se3 Se7 43.58(7) 1_545 1_545
Pb2 Se3 Se7 132.30(10) 7_656 1_545
Pb4 Se3 Se7 45.63(6) . 1_545
Se7 Se3 Se7 63.62(7) . 1_545
Bi1 Se4 Pb3 93.33(8) . .
Bi1 Se4 Pb3 93.33(8) . 1_545
Pb3 Se4 Pb3 92.18(10) . 1_545
Bi1 Se4 Pb4 108.91(9) . 3_455
Pb3 Se4 Pb4 89.82(4) . 3_455
Pb3 Se4 Pb4 157.52(11) 1_545 3_455
Bi1 Se4 Pb4 108.91(9) . 3_445
Pb3 Se4 Pb4 157.52(11) . 3_445
Pb3 Se4 Pb4 89.82(4) 1_545 3_445
Pb4 Se4 Pb4 80.10(8) 3_455 3_445
Bi1 Se4 Se5 158.83(13) . 3_445
Pb3 Se4 Se5 101.27(8) . 3_445
Pb3 Se4 Se5 101.27(8) 1_545 3_445
Pb4 Se4 Se5 56.45(6) 3_455 3_445
Pb4 Se4 Se5 56.45(6) 3_445 3_445
Bi1 Se4 Se7 89.51(10) . 3_445
Pb3 Se4 Se7 133.75(5) . 3_445
Pb3 Se4 Se7 133.75(5) 1_545 3_445
Pb4 Se4 Se7 46.31(5) 3_455 3_445
Pb4 Se4 Se7 46.31(5) 3_445 3_445
Se5 Se4 Se7 69.32(10) 3_445 3_445
Pb2 Se5 Bi2 94.61(8) . 3
Pb2 Se5 Bi2 94.61(8) . 3_545
Bi2 Se5 Bi2 93.38(10) 3 3_545
Pb2 Se5 Pb4 99.57(9) . 1_565
Bi2 Se5 Pb4 90.71(3) 3 1_565
Bi2 Se5 Pb4 164.88(11) 3_545 1_565
Pb2 Se5 Pb4 99.57(9) . .
Bi2 Se5 Pb4 164.88(11) 3 .
Bi2 Se5 Pb4 90.71(3) 3_545 .
Pb4 Se5 Pb4 81.81(8) 1_565 .
Pb2 Se5 Se4 148.21(14) . 3
Bi2 Se5 Se4 106.89(9) 3 3
Bi2 Se5 Se4 106.89(9) 3_545 3
Pb4 Se5 Se4 58.01(6) 1_565 3
Pb4 Se5 Se4 58.01(6) . 3
Pb2 Se5 Se3 47.21(6) . 1_565
Bi2 Se5 Se3 91.15(6) 3 1_565
Bi2 Se5 Se3 141.81(10) 3_545 1_565
Pb4 Se5 Se3 52.50(7) 1_565 1_565
Pb4 Se5 Se3 94.62(9) . 1_565
Se4 Se5 Se3 107.94(9) 3 1_565
Pb2 Se5 Se3 47.21(6) . .
Bi2 Se5 Se3 141.81(10) 3 .
Bi2 Se5 Se3 91.15(6) 3_545 .
Pb4 Se5 Se3 94.62(9) 1_565 .
Pb4 Se5 Se3 52.50(7) . .
Se4 Se5 Se3 107.94(9) 3 .
Se3 Se5 Se3 63.51(8) 1_565 .
Pb2 Se6 Pb2 180.0 5_666 1_445
Pb2 Se6 Pb2 89.15(4) 5_666 5_656
Pb2 Se6 Pb2 90.85(4) 1_445 5_656
Pb2 Se6 Pb2 90.85(4) 5_666 1_455
Pb2 Se6 Pb2 89.15(4) 1_445 1_455
Pb2 Se6 Pb2 180.00(4) 5_656 1_455
Pb2 Se6 Bi2 92.87(3) 5_666 3_445
Pb2 Se6 Bi2 87.13(3) 1_445 3_445
Pb2 Se6 Bi2 92.87(3) 5_656 3_445
Pb2 Se6 Bi2 87.13(3) 1_455 3_445
Pb2 Se6 Bi2 87.13(3) 5_666 7_556
Pb2 Se6 Bi2 92.87(3) 1_445 7_556
Pb2 Se6 Bi2 87.13(3) 5_656 7_556
Pb2 Se6 Bi2 92.87(3) 1_455 7_556
Bi2 Se6 Bi2 180.0 3_445 7_556
Bi2 Se7 Pb3 122.85(14) . .
Bi2 Se7 Pb4 102.62(9) . .
Pb3 Se7 Pb4 115.34(9) . .
Bi2 Se7 Pb4 102.62(9) . 1_565
Pb3 Se7 Pb4 115.34(9) . 1_565
Pb4 Se7 Pb4 93.34(11) . 1_565
Bi2 Se7 Se4 141.50(13) . 3
Pb3 Se7 Se4 95.65(10) . 3
Pb4 Se7 Se4 54.84(7) . 3
Pb4 Se7 Se4 54.84(7) 1_565 3
Bi2 Se7 Se3 48.92(7) . 1_565
Pb3 Se7 Se3 144.01(7) . 1_565
Pb4 Se7 Se3 100.17(10) . 1_565
Pb4 Se7 Se3 53.82(7) 1_565 1_565
Se4 Se7 Se3 100.30(10) 3 1_565
Bi2 Se7 Se3 48.92(7) . .
Pb3 Se7 Se3 144.01(7) . .
Pb4 Se7 Se3 53.82(7) . .
Pb4 Se7 Se3 100.17(10) 1_565 .
Se4 Se7 Se3 100.30(10) 3 .
Se3 Se7 Se3 63.62(7) 1_565 .
Bi2 Se7 Se2 144.25(7) . .
Pb3 Se7 Se2 48.78(7) . .
Pb4 Se7 Se2 67.14(7) . .
Pb4 Se7 Se2 111.88(11) 1_565 .
Se4 Se7 Se2 61.77(8) 3 .
Se3 Se7 Se2 161.68(13) 1_565 .
Se3 Se7 Se2 113.45(5) . .

loop_
_geom_bond_atom_site_label_1
_geom_bond_atom_site_label_2
_geom_bond_distance
_geom_bond_site_symmetry_2
Bi1 Se4 2.796(3) .
Bi1 Se2 2.928(3) 3_445
Bi1 Se2 2.928(3) 3_455
Bi1 Se1 3.009(3) .
Bi1 Se1 3.009(3) 1_545
Bi1 Se1 3.176(3) 7
Bi2 Se7 2.779(4) .
Bi2 Se5 2.917(3) 3_445
Bi2 Se5 2.917(3) 3_455
Bi2 Se3 3.038(3) .
Bi2 Se3 3.038(3) 1_565
Bi2 Se6 3.0895(13) 3
Pb1 Se1 3.017(2) 5_665
Pb1 Se1 3.017(2) 1_545
Pb1 Se1 3.017(2) 5_655
Pb1 Se1 3.017(2) .
Pb1 Se2 3.082(4) 5_655
Pb1 Se2 3.082(4) .
Pb2 Se5 2.816(4) .
Pb2 Se3 2.961(3) 1_565
Pb2 Se3 2.961(3) .
Pb2 Se6 3.0246(10) 1_665
Pb2 Se6 3.0246(10) 1_655
Pb2 Se3 3.293(4) 7_656
Pb3 Se7 2.876(3) .
Pb3 Se4 2.946(2) .
Pb3 Se4 2.946(2) 1_565
Pb3 Se2 3.059(3) .
Pb3 Se2 3.059(3) 1_565
Pb3 Se1 3.090(3) .
Pb4 Se7 2.918(3) 1_545
Pb4 Se7 2.918(3) .
Pb4 Se5 3.242(3) 1_545
Pb4 Se5 3.242(3) .
Pb4 Se3 3.295(4) .
Pb4 Se4 3.299(3) 3_545
Pb4 Se4 3.299(3) 3
Pb4 Se2 3.973(4) .
Se1 Bi1 3.009(3) 1_565
Se1 Pb1 3.017(2) 1_565
Se1 Bi1 3.176(3) 7
Se2 Bi1 2.928(3) 3
Se2 Bi1 2.928(3) 3_545
Se2 Pb3 3.059(3) 1_545
Se2 Se7 4.058(4) 1_545
Se2 Se7 4.058(4) .
Se3 Pb2 2.961(3) 1_545
Se3 Bi2 3.038(3) 1_545
Se3 Pb2 3.292(4) 7_656
Se3 Se7 4.027(4) .
Se3 Se7 4.027(4) 1_545
Se4 Pb3 2.946(2) 1_545
Se4 Pb4 3.299(3) 3_455
Se4 Pb4 3.299(3) 3_445
Se4 Se5 3.540(4) 3_445
Se4 Se7 3.959(5) 3_445
Se5 Bi2 2.917(3) 3
Se5 Bi2 2.917(3) 3_545
Se5 Pb4 3.242(3) 1_565
Se5 Se4 3.540(4) 3
Se5 Se3 4.033(4) 1_565
Se6 Pb2 3.0246(10) 5_666
Se6 Pb2 3.0246(10) 1_445
Se6 Pb2 3.0246(10) 5_656
Se6 Pb2 3.0246(10) 1_455
Se6 Bi2 3.0895(13) 3_445
Se6 Bi2 3.0895(13) 7_556
Se7 Pb4 2.918(3) 1_565
Se7 Se4 3.959(5) 3
Se7 Se3 4.027(4) 1_565
